data_1010820
_chemical_name_systematic 'Copper hexacyanochromate(II)'
_chemical_formula_structural 'Cu2 Cr (C N)6'
_chemical_formula_sum 'Cr Cu2 N6'
_publ_section_title
;
La struttura dei sali di rame di alcuni complessi cianici. - Nota I.
Struttura dei sali di rame degli esacianuri del cobalto e del cromo.
;

loop_
_publ_author_name
'Rollier, M A'

_journal_name_full 'Gazzetta Chimica Italiana'
_journal_coden_ASTM GCITA9
_journal_volume 69
_journal_year 1939
_journal_page_first 499
_journal_page_last 508
_cell_length_a 10.22
_cell_length_b 10.22
_cell_length_c 10.22
_cell_angle_alpha 90
_cell_angle_beta 90
_cell_angle_gamma 90
_cell_volume 1067.5
_cell_formula_units_Z 4

loop_
_atom_site_label
_atom_site_fract_x
_atom_site_fract_y
_atom_site_fract_z
? ? ? ?

_cod_database_code 1010820
